data_7234920
loop_
_publ_author_name
'Ciciliati, Mariani A.'
'Eus\'ebio, M. Ermelinda S.'
'Silva, Manuela Ramos'
'Cavalheiro, \'Eder T. G.'
'Castro, Ricardo A. E.'

_publ_section_title
;
 Metoprolol: solid forms of a top selling antihypertensive
;
_journal_issue 29
_journal_name_full CrystEngComm
_journal_page_first 4319
_journal_paper_doi 10.1039/C9CE00700H
_journal_volume 21
_journal_year 2019
_chemical_formula_moiety 'C15 H25 N O3'
_chemical_formula_sum 'C15 H25 N O3'
_chemical_formula_weight 267.36
_chemical_name_common metropolol
_chemical_name_systematic
; 
 1-[4-(2-methoxyethyl)phenoxy]-3-(propan-2-ylamino)propan-2-ol]  
;
_space_group_IT_number 14
_space_group_name_Hall '-P 2yn'
_space_group_name_H-M_alt 'P 1 21/n 1'
_symmetry_cell_setting monoclinic
_symmetry_space_group_name_H-M 'P 1 21/n 1'
_atom_sites_solution_hydrogens geom
_atom_sites_solution_primary direct
_atom_sites_solution_secondary difmap
_audit_creation_method SHELXL-97
_audit_update_record
;
2019-04-17 deposited with the CCDC.	2019-06-13 downloaded from the CCDC.
;
_cell_angle_alpha 90.00
_cell_angle_beta 100.47(2)
_cell_angle_gamma 90.00
_cell_formula_units_Z 4
_cell_length_a 16.54(2)
_cell_length_b 5.411(7)
_cell_length_c 17.90(2)
_cell_measurement_reflns_used 378
_cell_measurement_temperature 293(2)
_cell_measurement_theta_max 25.27
_cell_measurement_theta_min 2.31
_cell_volume 1575(3)
_computing_cell_refinement 'SAINT (Bruker, 2003)'
_computing_data_collection 'APEX2 (Bruker, 2003)'
_computing_data_reduction SAINT
_computing_molecular_graphics 'ORTEPII (Johnson, 1976)'
_computing_publication_material SHELXL97
_computing_structure_refinement 'SHELXL-97 (Sheldrick, 1997)'
_computing_structure_solution 'SHELXS97 (Sheldrick, 2008)'
_diffrn_ambient_temperature 293(2)
_diffrn_measured_fraction_theta_full 0.993
_diffrn_measured_fraction_theta_max 0.991
_diffrn_measurement_device_type 'Bruker APEX CCD area-detector'
_diffrn_measurement_method '\f and \w'
_diffrn_radiation_monochromator graphite
_diffrn_radiation_source 'fine-focus sealed tube'
_diffrn_radiation_type MoK\a
_diffrn_radiation_wavelength 0.71073
_diffrn_reflns_av_R_equivalents 0.5624
_diffrn_reflns_av_sigmaI/netI 0.5966
_diffrn_reflns_limit_h_max 19
_diffrn_reflns_limit_h_min -19
_diffrn_reflns_limit_k_max 6
_diffrn_reflns_limit_k_min -6
_diffrn_reflns_limit_l_max 21
_diffrn_reflns_limit_l_min -21
_diffrn_reflns_number 12766
_diffrn_reflns_theta_full 25.00
_diffrn_reflns_theta_max 25.30
_diffrn_reflns_theta_min 2.31
_exptl_absorpt_coefficient_mu 0.077
_exptl_absorpt_correction_T_max 0.9999
_exptl_absorpt_correction_T_min 0.8886
_exptl_absorpt_correction_type multi-scan
_exptl_absorpt_process_details '(SADABS;  Sheldrick, 2000)'
_exptl_crystal_colour colourless
_exptl_crystal_density_diffrn 1.127
_exptl_crystal_density_method 'not measured'
_exptl_crystal_description prism
_exptl_crystal_F_000 584
_exptl_crystal_size_max 0.18
_exptl_crystal_size_mid 0.12
_exptl_crystal_size_min 0.05
_refine_diff_density_max 0.150
_refine_diff_density_min -0.250
_refine_diff_density_rms 0.046
_refine_ls_extinction_method none
_refine_ls_goodness_of_fit_ref 0.857
_refine_ls_hydrogen_treatment mixed
_refine_ls_matrix_type full
_refine_ls_number_parameters 181
_refine_ls_number_reflns 2843
_refine_ls_number_restraints 0
_refine_ls_restrained_S_all 0.857
_refine_ls_R_factor_all 0.4226
_refine_ls_R_factor_gt 0.0790
_refine_ls_shift/su_max 0.000
_refine_ls_shift/su_mean 0.000
_refine_ls_structure_factor_coef Fsqd
_refine_ls_weighting_details 'calc w=1/[\s^2^(Fo^2^)+(0.0282P)^2^+0.0000P] where P=(Fo^2^+2Fc^2^)/3'
_refine_ls_weighting_scheme calc
_refine_ls_wR_factor_gt 0.0901
_refine_ls_wR_factor_ref 0.1541
_reflns_number_gt 584
_reflns_number_total 2843
_reflns_threshold_expression I>2\s(I)
_cod_data_source_file c9ce00700h2.cif
_cod_data_source_block p21n
_cod_original_sg_symbol_H-M P21/n
_cod_database_code 7234920

loop_
_symmetry_equiv_pos_as_xyz
'x, y, z'
'-x+1/2, y+1/2, -z+1/2'
'-x, -y, -z'
'x-1/2, -y-1/2, z-1/2'

loop_
_atom_site_label
_atom_site_type_symbol
_atom_site_fract_x
_atom_site_fract_y
_atom_site_fract_z
_atom_site_U_iso_or_equiv
_atom_site_adp_type
_atom_site_occupancy
_atom_site_symmetry_multiplicity
_atom_site_calc_flag
_atom_site_refinement_flags
O1 O 0.5886(2) 0.9029(8) 0.3112(3) 0.0515(15) Uani 1 1 d .
O2 O 0.4943(2) 0.7606(7) 0.4292(3) 0.0454(14) Uani 1 1 d .
H2O H 0.468(3) 0.878(10) 0.430(4) 0.068 Uiso 1 1 d .
O3 O 0.6229(3) 0.4780(10) -0.0274(3) 0.090(2) Uani 1 1 d .
N1 N 0.5872(3) 0.7786(10) 0.5777(3) 0.0474(19) Uani 1 1 d .
H1N H 0.545(3) 0.690(10) 0.577(3) 0.057 Uiso 1 1 d .
C1 C 0.6162(4) 0.8638(13) 0.2448(4) 0.042(2) Uani 1 1 d .
C2 C 0.6653(4) 0.6764(12) 0.2305(3) 0.047(2) Uani 1 1 d .
H2 H 0.6824 0.5582 0.2678 0.056 Uiso 1 1 calc R
C3 C 0.6906(3) 0.6586(13) 0.1605(4) 0.049(2) Uani 1 1 d .
H3 H 0.7227 0.5255 0.1508 0.058 Uiso 1 1 calc R
C4 C 0.6684(4) 0.8363(13) 0.1054(4) 0.040(2) Uani 1 1 d .
C5 C 0.6188(4) 1.0272(13) 0.1203(4) 0.055(2) Uani 1 1 d .
H5 H 0.6023 1.1475 0.0836 0.065 Uiso 1 1 calc R
C6 C 0.5932(4) 1.0414(12) 0.1898(4) 0.052(2) Uani 1 1 d .
H6 H 0.5601 1.1723 0.1995 0.062 Uiso 1 1 calc R
C7 C 0.6159(3) 0.7384(11) 0.3731(3) 0.043(2) Uani 1 1 d .
H7A H 0.6755 0.7398 0.3863 0.052 Uiso 1 1 calc R
H7B H 0.5980 0.5710 0.3595 0.052 Uiso 1 1 calc R
C8 C 0.5784(4) 0.8286(11) 0.4400(4) 0.040(2) Uani 1 1 d .
H8 H 0.5832 1.0088 0.4438 0.048 Uiso 1 1 calc R
C9 C 0.6247(3) 0.7114(11) 0.5125(3) 0.049(2) Uani 1 1 d .
H9A H 0.6242 0.5330 0.5069 0.059 Uiso 1 1 calc R
H9B H 0.6815 0.7661 0.5213 0.059 Uiso 1 1 calc R
C10 C 0.6412(4) 0.7333(13) 0.6515(3) 0.051(2) Uani 1 1 d .
H10 H 0.6691 0.5745 0.6488 0.061 Uiso 1 1 calc R
C11 C 0.7050(4) 0.9313(13) 0.6671(4) 0.101(3) Uani 1 1 d .
H11A H 0.7376 0.9310 0.6279 0.152 Uiso 1 1 calc R
H11B H 0.7397 0.9011 0.7154 0.152 Uiso 1 1 calc R
H11C H 0.6786 1.0890 0.6682 0.152 Uiso 1 1 calc R
C12 C 0.5900(4) 0.7173(14) 0.7135(3) 0.091(3) Uani 1 1 d .
H12A H 0.5504 0.5868 0.7019 0.136 Uiso 1 1 calc R
H12B H 0.5620 0.8712 0.7167 0.136 Uiso 1 1 calc R
H12C H 0.6253 0.6836 0.7613 0.136 Uiso 1 1 calc R
C13 C 0.6950(4) 0.8188(13) 0.0285(4) 0.062(2) Uani 1 1 d .
H13A H 0.7111 0.9824 0.0144 0.075 Uiso 1 1 calc R
H13B H 0.7433 0.7139 0.0338 0.075 Uiso 1 1 calc R
C14 C 0.6314(5) 0.7197(14) -0.0353(4) 0.080(3) Uani 1 1 d .
H14A H 0.5792 0.8011 -0.0351 0.096 Uiso 1 1 calc R
H14B H 0.6479 0.7539 -0.0836 0.096 Uiso 1 1 calc R
C15 C 0.5611(4) 0.3763(13) -0.0879(4) 0.109(3) Uani 1 1 d .
H15A H 0.5086 0.4490 -0.0858 0.163 Uiso 1 1 calc R
H15B H 0.5580 0.2005 -0.0817 0.163 Uiso 1 1 calc R
H15C H 0.5759 0.4124 -0.1362 0.163 Uiso 1 1 calc R

loop_
_atom_site_aniso_label
_atom_site_aniso_U_11
_atom_site_aniso_U_22
_atom_site_aniso_U_33
_atom_site_aniso_U_23
_atom_site_aniso_U_13
_atom_site_aniso_U_12
O1 0.059(3) 0.054(4) 0.045(3) 0.017(3) 0.020(3) 0.023(3)
O2 0.035(3) 0.044(3) 0.057(3) 0.004(3) 0.008(2) 0.002(3)
O3 0.109(5) 0.067(4) 0.087(5) -0.004(4) -0.005(4) -0.010(4)
N1 0.028(4) 0.062(5) 0.051(4) 0.002(4) 0.003(4) 0.003(4)
C1 0.040(5) 0.041(5) 0.045(6) 0.005(5) 0.013(4) 0.001(4)
C2 0.057(5) 0.045(6) 0.039(5) 0.011(4) 0.011(4) 0.021(4)
C3 0.042(5) 0.043(5) 0.063(6) -0.006(5) 0.015(4) 0.012(4)
C4 0.038(5) 0.044(5) 0.038(5) -0.004(5) 0.006(4) -0.011(4)
C5 0.070(6) 0.052(6) 0.042(5) 0.018(5) 0.010(5) 0.007(5)
C6 0.064(6) 0.040(5) 0.055(6) 0.005(5) 0.023(5) 0.010(4)
C7 0.049(5) 0.047(5) 0.036(5) 0.008(5) 0.014(4) 0.006(4)
C8 0.041(5) 0.039(5) 0.040(5) 0.002(4) 0.008(4) -0.003(4)
C9 0.034(5) 0.062(6) 0.051(5) 0.007(5) 0.006(4) 0.003(4)
C10 0.044(5) 0.068(6) 0.036(5) 0.000(5) -0.003(4) 0.003(5)
C11 0.090(7) 0.111(8) 0.085(7) 0.002(7) -0.033(5) -0.029(6)
C12 0.080(6) 0.156(8) 0.040(5) 0.018(6) 0.021(4) 0.032(6)
C13 0.056(5) 0.079(6) 0.055(6) -0.003(5) 0.018(4) -0.012(5)
C14 0.117(8) 0.070(7) 0.052(6) 0.001(6) 0.010(5) -0.008(7)
C15 0.119(8) 0.074(7) 0.115(8) -0.009(7) -0.023(6) -0.022(6)

loop_
_atom_type_symbol
_atom_type_description
_atom_type_scat_dispersion_real
_atom_type_scat_dispersion_imag
_atom_type_scat_source
C C 0.0033 0.0016 'International Tables Vol C Tables 4.2.6.8 and 6.1.1.4'
H H 0.0000 0.0000 'International Tables Vol C Tables 4.2.6.8 and 6.1.1.4'
N N 0.0061 0.0033 'International Tables Vol C Tables 4.2.6.8 and 6.1.1.4'
O O 0.0106 0.0060 'International Tables Vol C Tables 4.2.6.8 and 6.1.1.4'

loop_
_geom_angle_atom_site_label_1
_geom_angle_atom_site_label_2
_geom_angle_atom_site_label_3
_geom_angle
C1 O1 C7 118.1(5)
C8 O2 H2O 109(4)
C14 O3 C15 111.5(6)
C9 N1 C10 113.4(5)
C9 N1 H1N 108(4)
C10 N1 H1N 107(4)
C2 C1 O1 126.0(7)
C2 C1 C6 119.1(6)
O1 C1 C6 114.9(7)
C1 C2 C3 120.6(7)
C1 C2 H2 119.7
C3 C2 H2 119.7
C4 C3 C2 120.7(6)
C4 C3 H3 119.6
C2 C3 H3 119.6
C5 C4 C3 118.4(7)
C5 C4 C13 120.2(7)
C3 C4 C13 121.4(7)
C4 C5 C6 120.4(7)
C4 C5 H5 119.8
C6 C5 H5 119.8
C1 C6 C5 120.8(7)
C1 C6 H6 119.6
C5 C6 H6 119.6
O1 C7 C8 107.0(5)
O1 C7 H7A 110.3
C8 C7 H7A 110.3
O1 C7 H7B 110.3
C8 C7 H7B 110.3
H7A C7 H7B 108.6
O2 C8 C9 109.7(5)
O2 C8 C7 109.9(5)
C9 C8 C7 108.8(5)
O2 C8 H8 109.5
C9 C8 H8 109.5
C7 C8 H8 109.5
N1 C9 C8 110.9(5)
N1 C9 H9A 109.5
C8 C9 H9A 109.5
N1 C9 H9B 109.5
C8 C9 H9B 109.5
H9A C9 H9B 108.0
N1 C10 C11 109.9(6)
N1 C10 C12 109.7(5)
C11 C10 C12 111.9(6)
N1 C10 H10 108.4
C11 C10 H10 108.4
C12 C10 H10 108.4
C10 C11 H11A 109.5
C10 C11 H11B 109.5
H11A C11 H11B 109.5
C10 C11 H11C 109.5
H11A C11 H11C 109.5
H11B C11 H11C 109.5
C10 C12 H12A 109.5
C10 C12 H12B 109.5
H12A C12 H12B 109.5
C10 C12 H12C 109.5
H12A C12 H12C 109.5
H12B C12 H12C 109.5
C14 C13 C4 115.5(5)
C14 C13 H13A 108.4
C4 C13 H13A 108.4
C14 C13 H13B 108.4
C4 C13 H13B 108.4
H13A C13 H13B 107.5
O3 C14 C13 110.1(7)
O3 C14 H14A 109.6
C13 C14 H14A 109.6
O3 C14 H14B 109.6
C13 C14 H14B 109.6
H14A C14 H14B 108.1
O3 C15 H15A 109.5
O3 C15 H15B 109.5
H15A C15 H15B 109.5
O3 C15 H15C 109.5
H15A C15 H15C 109.5
H15B C15 H15C 109.5

loop_
_geom_bond_atom_site_label_1
_geom_bond_atom_site_label_2
_geom_bond_distance
O1 C1 1.364(7)
O1 C7 1.430(6)
O2 C8 1.417(7)
O2 H2O 0.77(5)
O3 C14 1.325(7)
O3 C15 1.456(7)
N1 C9 1.464(7)
N1 C10 1.474(7)
N1 H1N 0.84(5)
C1 C2 1.353(7)
C1 C6 1.378(8)
C2 C3 1.396(7)
C2 H2 0.9300
C3 C4 1.378(7)
C3 H3 0.9300
C4 C5 1.375(8)
C4 C13 1.522(7)
C5 C6 1.388(7)
C5 H5 0.9300
C6 H6 0.9300
C7 C8 1.524(7)
C7 H7A 0.9700
C7 H7B 0.9700
C8 C9 1.521(7)
C8 H8 0.9800
C9 H9A 0.9700
C9 H9B 0.9700
C10 C11 1.494(7)
C10 C12 1.516(7)
C10 H10 0.9800
C11 H11A 0.9600
C11 H11B 0.9600
C11 H11C 0.9600
C12 H12A 0.9600
C12 H12B 0.9600
C12 H12C 0.9600
C13 C14 1.504(8)
C13 H13A 0.9700
C13 H13B 0.9700
C14 H14A 0.9700
C14 H14B 0.9700
C15 H15A 0.9600
C15 H15B 0.9600
C15 H15C 0.9600

loop_
_geom_torsion_atom_site_label_1
_geom_torsion_atom_site_label_2
_geom_torsion_atom_site_label_3
_geom_torsion_atom_site_label_4
_geom_torsion
C7 O1 C1 C2 2.5(9)
C7 O1 C1 C6 -174.6(5)
O1 C1 C2 C3 -178.9(6)
C6 C1 C2 C3 -1.8(10)
C1 C2 C3 C4 2.3(10)
C2 C3 C4 C5 -1.9(10)
C2 C3 C4 C13 -179.6(6)
C3 C4 C5 C6 1.1(10)
C13 C4 C5 C6 178.8(6)
C2 C1 C6 C5 1.0(10)
O1 C1 C6 C5 178.4(6)
C4 C5 C6 C1 -0.7(10)
C1 O1 C7 C8 178.3(5)
O1 C7 C8 O2 76.7(6)
O1 C7 C8 C9 -163.2(5)
C10 N1 C9 C8 -163.4(6)
O2 C8 C9 N1 -55.8(7)
C7 C8 C9 N1 -176.0(5)
C9 N1 C10 C11 77.0(7)
C9 N1 C10 C12 -159.6(5)
C5 C4 C13 C14 -78.1(8)
C3 C4 C13 C14 99.6(8)
C15 O3 C14 C13 179.5(6)
C4 C13 C14 O3 -73.7(9)
